data_4313149
loop_
_publ_author_name
'Roberta Visentin'
'Raffaella Rossin'
'Maria Cecilia Giron'
'Alessandro Dolmella'
'Giuliano Bandoli'
'Ulderico Mazzi'

_publ_section_title
;
 Synthesis and Characterization of Rhenium(V) Oxo Complexes with
 N-[N-(3-Diphenylphosphinopropionyl)glycyl]cysteine Methyl Ester. X-ray
 Crystal Structure of {ReO[Ph2P(CH2)2C(O)-Gly-Cys-OMe(P,N,N,S)]}
;
_journal_name_full 'Inorganic Chemistry'
_journal_page_first 950
_journal_page_last 959
_journal_paper_doi 10.1021/ic025859r
_journal_volume 42
_journal_year 2003
_chemical_formula_sum 'C21 H23 N2 O5 P Re S'
_chemical_formula_weight 632.64
_chemical_name_systematic
; 
 ? 
;
_space_group_IT_number 2
_symmetry_cell_setting triclinic
_symmetry_space_group_name_Hall '-P 1'
_symmetry_space_group_name_H-M 'P -1'
_atom_sites_solution_hydrogens geom
_atom_sites_solution_primary heavy
_atom_sites_solution_secondary difmap
_audit_creation_method SHELXL-97
_cell_angle_alpha 106.48(3)
_cell_angle_beta 109.06(3)
_cell_angle_gamma 102.81(3)
_cell_formula_units_Z 2
_cell_length_a 9.828(2)
_cell_length_b 11.163(2)
_cell_length_c 11.641(2)
_cell_measurement_reflns_used 25
_cell_measurement_temperature 293(2)
_cell_measurement_theta_max 12.3
_cell_measurement_theta_min 7.7
_cell_volume 1085.7(6)
_computing_cell_refinement 'P3/P4-PC vers.4.27 (Nicolet, 1991)'
_computing_data_collection 'P3/P4-PC vers.4.27 (Nicolet, 1991)'
_computing_data_reduction 'P3-P4-PC vers.4.27 (Nicolet, 1991)'
_computing_molecular_graphics 'SHELXTL NT vers.5.10 (Sheldrick, 1999)'
_computing_publication_material 'SHELXTL NT vers.5.10 (Sheldrick, 1999)'
_computing_structure_refinement 'SHELXL-97 (Sheldrick, 1997)'
_computing_structure_solution 'SHELXTL NT vers.5.10 (Sheldrick, 1999)'
_diffrn_ambient_temperature 293(2)
_diffrn_measured_fraction_theta_full 0.989
_diffrn_measured_fraction_theta_max 0.989
_diffrn_measurement_device_type 'Nicolet Siemens R3m/V'
_diffrn_measurement_method theta-2theta
_diffrn_radiation_monochromator graphite
_diffrn_radiation_source 'fine-focus sealed tube'
_diffrn_radiation_type MoK\a
_diffrn_radiation_wavelength 0.71073
_diffrn_reflns_av_R_equivalents 0.0300
_diffrn_reflns_av_sigmaI/netI 0.0521
_diffrn_reflns_limit_h_max 11
_diffrn_reflns_limit_h_min -12
_diffrn_reflns_limit_k_max 13
_diffrn_reflns_limit_k_min -14
_diffrn_reflns_limit_l_max 15
_diffrn_reflns_limit_l_min 0
_diffrn_reflns_number 4966
_diffrn_reflns_theta_full 27.56
_diffrn_reflns_theta_max 27.56
_diffrn_reflns_theta_min 3.33
_diffrn_standards_decay_% 'no decay'
_diffrn_standards_interval_count 150
_diffrn_standards_number 2
_exptl_absorpt_coefficient_mu 5.803
_exptl_absorpt_correction_T_max 0.703
_exptl_absorpt_correction_T_min 0.638
_exptl_absorpt_correction_type 'psi-scans method'
_exptl_crystal_colour violet
_exptl_crystal_density_diffrn 1.935
_exptl_crystal_density_method 'not measured'
_exptl_crystal_description 'rectangular prisms'
_exptl_crystal_F_000 618
_exptl_crystal_size_max 0.12
_exptl_crystal_size_mid 0.10
_exptl_crystal_size_min 0.08
_refine_diff_density_max 1.561
_refine_diff_density_min -2.146
_refine_diff_density_rms 0.226
_refine_ls_extinction_coef 0.0000(10)
_refine_ls_extinction_expression Fc^*^=kFc[1+0.001xFc^2^\l^3^/sin(2\q)]^-1/4^
_refine_ls_extinction_method SHELXL
_refine_ls_goodness_of_fit_ref 0.986
_refine_ls_hydrogen_treatment 'riding model'
_refine_ls_matrix_type full
_refine_ls_number_parameters 281
_refine_ls_number_reflns 4966
_refine_ls_number_restraints 0
_refine_ls_restrained_S_all 0.986
_refine_ls_R_factor_all 0.0529
_refine_ls_R_factor_gt 0.0441
_refine_ls_shift/su_max 1.303
_refine_ls_shift/su_mean 0.008
_refine_ls_structure_factor_coef Fsqd
_refine_ls_weighting_details 'calc w=1/[\s^2^(Fo^2^)+(0.0949P)^2^+0.0000P] where P=(Fo^2^+2Fc^2^)/3'
_refine_ls_weighting_scheme calc
_refine_ls_wR_factor_gt 0.1110
_refine_ls_wR_factor_ref 0.1175
_reflns_number_gt 4142
_reflns_number_total 4966
_reflns_threshold_expression >2sigma(I)
_cod_data_source_file ic025859r_s1.cif
_cod_data_source_block gb8
_cod_original_cell_volume 1085.7(4)
_cod_database_code 4313149

loop_
_symmetry_equiv_pos_as_xyz
'x, y, z'
'-x, -y, -z'

loop_
_atom_site_label
_atom_site_type_symbol
_atom_site_fract_x
_atom_site_fract_y
_atom_site_fract_z
_atom_site_U_iso_or_equiv
_atom_site_adp_type
_atom_site_occupancy
_atom_site_symmetry_multiplicity
_atom_site_calc_flag
_atom_site_refinement_flags
_atom_site_disorder_assembly
_atom_site_disorder_group
Re Re 0.66938(3) 0.76350(3) 0.82461(3) 0.03241(15) Uani 1 1 d . . .
S S 0.7744(3) 0.6655(2) 0.6943(2) 0.0420(5) Uani 1 1 d . . .
P P 0.5528(2) 0.8334(2) 0.64647(19) 0.0328(4) Uani 1 1 d . . .
O1 O 0.5167(7) 0.6558(6) 0.8211(7) 0.0448(14) Uani 1 1 d . . .
O2 O 0.7081(9) 1.1399(7) 1.0632(7) 0.0560(17) Uani 1 1 d . . .
O3 O 1.0306(8) 0.8790(7) 1.1788(7) 0.0584(18) Uani 1 1 d . . .
O4 O 0.7823(10) 0.5683(7) 1.0424(8) 0.0591(18) Uani 1 1 d . . .
O5 O 0.8162(10) 0.4318(7) 0.8826(7) 0.0610(18) Uani 1 1 d . . .
N1 N 0.7336(8) 0.9500(7) 0.9593(7) 0.0372(14) Uani 1 1 d . . .
N2 N 0.8553(7) 0.7706(6) 0.9641(6) 0.0327(13) Uani 1 1 d . . .
C1 C 0.5903(11) 1.0111(9) 0.7192(9) 0.0429(19) Uani 1 1 d . . .
H1A H 0.6976 1.0606 0.7465 0.051 Uiso 1 1 calc R . .
H1B H 0.5285 1.0388 0.6550 0.051 Uiso 1 1 calc R . .
C2 C 0.5502(10) 1.0396(9) 0.8390(9) 0.0417(18) Uani 1 1 d . . .
H2A H 0.5319 1.1234 0.8571 0.050 Uiso 1 1 calc R . .
H2B H 0.4555 0.9703 0.8166 0.050 Uiso 1 1 calc R . .
C3 C 0.6704(9) 1.0466(8) 0.9611(8) 0.0366(16) Uani 1 1 d . . .
C4 C 0.8508(11) 0.9758(9) 1.0897(8) 0.0421(18) Uani 1 1 d . . .
H4A H 0.8039 0.9790 1.1515 0.051 Uiso 1 1 calc R . .
H4B H 0.9300 1.0617 1.1218 0.051 Uiso 1 1 calc R . .
C5 C 0.9219(10) 0.8702(9) 1.0832(8) 0.0407(18) Uani 1 1 d . . .
C6 C 0.9199(9) 0.6644(8) 0.9394(8) 0.0366(16) Uani 1 1 d . . .
H6A H 1.0247 0.6974 1.0078 0.044 Uiso 1 1 calc R . .
C7 C 0.9299(10) 0.6374(9) 0.8084(9) 0.0415(18) Uani 1 1 d . . .
H7A H 0.9243 0.5459 0.7712 0.050 Uiso 1 1 calc R . .
H7B H 1.0277 0.6954 0.8212 0.050 Uiso 1 1 calc R . .
C8 C 0.8321(11) 0.5409(9) 0.9470(9) 0.0417(19) Uani 1 1 d . . .
C9 C 0.7078(14) 0.4559(11) 1.0645(12) 0.061(3) Uani 1 1 d . . .
H9A H 0.6767 0.4863 1.1343 0.092 Uiso 1 1 calc R . .
H9B H 0.7778 0.4103 1.0885 0.092 Uiso 1 1 calc R . .
H9C H 0.6192 0.3961 0.9854 0.092 Uiso 1 1 calc R . .
C10 C 0.3457(9) 0.7611(8) 0.5682(8) 0.0374(16) Uani 1 1 d . . .
C11 C 0.2622(12) 0.7191(14) 0.6331(11) 0.066(3) Uani 1 1 d . . .
H11 H 0.3131 0.7195 0.7161 0.079 Uiso 1 1 calc R . .
C12 C 0.1050(12) 0.677(2) 0.5768(12) 0.100(6) Uani 1 1 d . . .
H12 H 0.0504 0.6465 0.6210 0.120 Uiso 1 1 calc R . .
C13 C 0.0254(13) 0.6787(14) 0.4526(11) 0.069(3) Uani 1 1 d . . .
H13 H -0.0811 0.6528 0.4157 0.082 Uiso 1 1 calc R . .
C14 C 0.1076(10) 0.7191(10) 0.3882(9) 0.049(2) Uani 1 1 d . . .
H14 H 0.0569 0.7184 0.3050 0.059 Uiso 1 1 calc R . .
C15 C 0.2661(10) 0.7614(9) 0.4455(9) 0.047(2) Uani 1 1 d . . .
H15 H 0.3207 0.7906 0.4009 0.056 Uiso 1 1 calc R . .
C16 C 0.6130(9) 0.8079(8) 0.5135(8) 0.0367(16) Uani 1 1 d . . .
C17 C 0.5478(11) 0.6887(9) 0.4065(9) 0.048(2) Uani 1 1 d . . .
H17 H 0.4739 0.6183 0.4039 0.058 Uiso 1 1 calc R . .
C18 C 0.5910(13) 0.6726(10) 0.3030(10) 0.054(2) Uani 1 1 d . . .
H18 H 0.5436 0.5918 0.2307 0.065 Uiso 1 1 calc R . .
C19 C 0.7032(12) 0.7737(10) 0.3044(10) 0.051(2) Uani 1 1 d . . .
H19 H 0.7313 0.7618 0.2341 0.061 Uiso 1 1 calc R . .
C20 C 0.7726(11) 0.8927(11) 0.4131(10) 0.052(2) Uani 1 1 d . . .
H20 H 0.8485 0.9621 0.4166 0.063 Uiso 1 1 calc R . .
C21 C 0.7293(10) 0.9088(9) 0.5164(9) 0.0454(19) Uani 1 1 d . . .
H21 H 0.7786 0.9886 0.5898 0.055 Uiso 1 1 calc R . .

loop_
_atom_site_aniso_label
_atom_site_aniso_U_11
_atom_site_aniso_U_22
_atom_site_aniso_U_33
_atom_site_aniso_U_23
_atom_site_aniso_U_13
_atom_site_aniso_U_12
Re 0.03195(19) 0.03004(19) 0.0349(2) 0.01304(13) 0.01256(13) 0.01166(12)
S 0.0486(12) 0.0473(11) 0.0393(10) 0.0179(9) 0.0218(9) 0.0262(10)
P 0.0314(9) 0.0341(10) 0.0321(9) 0.0124(8) 0.0118(8) 0.0126(8)
O1 0.037(3) 0.032(3) 0.065(4) 0.026(3) 0.021(3) 0.002(2)
O2 0.070(5) 0.049(4) 0.052(4) 0.015(3) 0.025(3) 0.035(3)
O3 0.057(4) 0.056(4) 0.043(4) 0.014(3) -0.001(3) 0.025(3)
O4 0.086(5) 0.045(4) 0.071(5) 0.028(3) 0.053(4) 0.028(4)
O5 0.086(5) 0.042(4) 0.059(4) 0.020(3) 0.034(4) 0.024(4)
N1 0.043(4) 0.038(3) 0.034(3) 0.016(3) 0.013(3) 0.021(3)
N2 0.031(3) 0.029(3) 0.031(3) 0.008(2) 0.008(3) 0.011(2)
C1 0.050(5) 0.045(5) 0.041(4) 0.022(4) 0.015(4) 0.029(4)
C2 0.049(5) 0.038(4) 0.044(5) 0.017(4) 0.019(4) 0.025(4)
C3 0.038(4) 0.030(4) 0.043(4) 0.013(3) 0.019(3) 0.011(3)
C4 0.054(5) 0.039(4) 0.030(4) 0.013(3) 0.012(4) 0.020(4)
C5 0.045(5) 0.040(4) 0.034(4) 0.014(3) 0.013(3) 0.017(4)
C6 0.037(4) 0.038(4) 0.037(4) 0.017(3) 0.012(3) 0.019(3)
C7 0.042(4) 0.043(4) 0.049(5) 0.019(4) 0.023(4) 0.025(4)
C8 0.051(5) 0.040(4) 0.045(5) 0.022(4) 0.020(4) 0.029(4)
C9 0.077(7) 0.053(6) 0.075(7) 0.033(5) 0.046(6) 0.025(5)
C10 0.035(4) 0.037(4) 0.036(4) 0.011(3) 0.012(3) 0.014(3)
C11 0.037(5) 0.120(10) 0.048(5) 0.039(6) 0.020(4) 0.026(6)
C12 0.031(5) 0.220(19) 0.061(7) 0.071(10) 0.022(5) 0.040(8)
C13 0.051(6) 0.097(9) 0.055(6) 0.022(6) 0.022(5) 0.030(6)
C14 0.041(5) 0.059(6) 0.044(5) 0.024(4) 0.009(4) 0.017(4)
C15 0.043(5) 0.044(5) 0.045(5) 0.020(4) 0.008(4) 0.009(4)
C16 0.038(4) 0.038(4) 0.036(4) 0.016(3) 0.014(3) 0.017(3)
C17 0.056(5) 0.036(4) 0.045(5) 0.009(4) 0.023(4) 0.008(4)
C18 0.066(6) 0.047(5) 0.044(5) 0.009(4) 0.024(5) 0.018(5)
C19 0.057(6) 0.062(6) 0.050(5) 0.025(5) 0.034(5) 0.027(5)
C20 0.042(5) 0.060(6) 0.057(6) 0.024(5) 0.022(4) 0.015(4)
C21 0.042(5) 0.043(5) 0.042(4) 0.009(4) 0.018(4) 0.007(4)

loop_
_atom_type_symbol
_atom_type_description
_atom_type_scat_dispersion_real
_atom_type_scat_dispersion_imag
_atom_type_scat_source
C C 0.0033 0.0016 'International Tables Vol C Tables 4.2.6.8 and 6.1.1.4'
H H 0.0000 0.0000 'International Tables Vol C Tables 4.2.6.8 and 6.1.1.4'
N N 0.0061 0.0033 'International Tables Vol C Tables 4.2.6.8 and 6.1.1.4'
O O 0.0106 0.0060 'International Tables Vol C Tables 4.2.6.8 and 6.1.1.4'
P P 0.1023 0.0942 'International Tables Vol C Tables 4.2.6.8 and 6.1.1.4'
S S 0.1246 0.1234 'International Tables Vol C Tables 4.2.6.8 and 6.1.1.4'
Re Re -1.0185 7.2310 'International Tables Vol C Tables 4.2.6.8 and 6.1.1.4'

loop_
_geom_angle_atom_site_label_1
_geom_angle_atom_site_label_2
_geom_angle_atom_site_label_3
_geom_angle
_geom_angle_site_symmetry_1
_geom_angle_site_symmetry_3
_geom_angle_publ_flag
O1 Re N2 107.8(3) . . ?
O1 Re N1 112.7(3) . . ?
N2 Re N1 79.3(3) . . ?
O1 Re S 113.5(2) . . ?
N2 Re S 81.6(2) . . ?
N1 Re S 133.4(2) . . ?
O1 Re P 102.8(2) . . ?
N2 Re P 149.4(2) . . ?
N1 Re P 90.46(19) . . ?
S Re P 85.06(7) . . ?
C7 S Re 103.1(3) . . ?
C16 P C10 105.5(4) . . ?
C16 P C1 106.5(4) . . ?
C10 P C1 103.7(4) . . ?
C16 P Re 118.9(3) . . ?
C10 P Re 113.3(3) . . ?
C1 P Re 107.7(3) . . ?
C8 O4 C9 116.2(8) . . ?
C3 N1 C4 112.8(7) . . ?
C3 N1 Re 132.1(6) . . ?
C4 N1 Re 113.8(5) . . ?
C5 N2 C6 119.0(7) . . ?
C5 N2 Re 120.8(5) . . ?
C6 N2 Re 120.2(5) . . ?
C2 C1 P 108.6(6) . . ?
C3 C2 C1 114.5(7) . . ?
O2 C3 N1 120.7(8) . . ?
O2 C3 C2 118.1(7) . . ?
N1 C3 C2 121.1(7) . . ?
N1 C4 C5 111.3(7) . . ?
O3 C5 N2 125.9(8) . . ?
O3 C5 C4 121.5(8) . . ?
N2 C5 C4 112.7(7) . . ?
N2 C6 C8 112.6(7) . . ?
N2 C6 C7 108.8(6) . . ?
C8 C6 C7 112.2(7) . . ?
C6 C7 S 110.8(5) . . ?
O5 C8 O4 123.1(9) . . ?
O5 C8 C6 124.4(8) . . ?
O4 C8 C6 112.3(7) . . ?
C11 C10 C15 118.1(8) . . ?
C11 C10 P 121.8(7) . . ?
C15 C10 P 119.7(7) . . ?
C12 C11 C10 120.8(10) . . ?
C11 C12 C13 120.6(11) . . ?
C14 C13 C12 118.6(10) . . ?
C13 C14 C15 120.4(9) . . ?
C14 C15 C10 121.5(9) . . ?
C17 C16 C21 117.7(8) . . ?
C17 C16 P 121.4(7) . . ?
C21 C16 P 120.9(6) . . ?
C16 C17 C18 120.7(9) . . ?
C17 C18 C19 121.6(9) . . ?
C20 C19 C18 118.2(9) . . ?
C21 C20 C19 120.1(9) . . ?
C20 C21 C16 121.6(9) . . ?

loop_
_geom_bond_atom_site_label_1
_geom_bond_atom_site_label_2
_geom_bond_distance
_geom_bond_site_symmetry_2
_geom_bond_publ_flag
Re O1 1.682(5) . ?
Re N2 1.976(6) . ?
Re N1 2.027(7) . ?
Re S 2.268(2) . ?
Re P 2.446(2) . ?
S C7 1.823(9) . ?
P C16 1.803(8) . ?
P C10 1.808(8) . ?
P C1 1.819(9) . ?
O2 C3 1.214(10) . ?
O3 C5 1.227(10) . ?
O4 C8 1.341(11) . ?
O4 C9 1.440(12) . ?
O5 C8 1.179(11) . ?
N1 C3 1.357(10) . ?
N1 C4 1.476(10) . ?
N2 C5 1.340(10) . ?
N2 C6 1.467(10) . ?
C1 C2 1.537(12) . ?
C2 C3 1.490(12) . ?
C4 C5 1.495(12) . ?
C6 C8 1.498(12) . ?
C6 C7 1.509(12) . ?
C10 C11 1.378(13) . ?
C10 C15 1.388(12) . ?
C11 C12 1.371(14) . ?
C12 C13 1.410(16) . ?
C13 C14 1.359(15) . ?
C14 C15 1.382(13) . ?
C16 C17 1.376(12) . ?
C16 C21 1.399(12) . ?
C17 C18 1.382(13) . ?
C18 C19 1.385(14) . ?
C19 C20 1.383(15) . ?
C20 C21 1.380(13) . ?
